data_8102399
loop_
_publ_author_name
'Feng-Mei Nie'
'Zhen Li'
'Zhi-Yun Dong'
'Yong-Li Yang'

_publ_section_title
;
 Crystal structure of
 (isonicotinato-O,O')-[tris(2-benzimdazolyl-N,N',N''-methyl)amine-N]nickel(II)
 perchlorate --- methanol --- hydrate, [NiN(C24H21N6)(C6H4NO2)]ClO4
 &#x00B7; CH3OH &#x00B7; H2O
;
_journal_issue 3
_journal_name_full 'Zeitschrift f\"ur Kristallographie - New Crystal Structures'
_journal_page_first 437
_journal_volume 224
_journal_year 2009
_chemical_formula_sum 'C31 H31 Cl N8 Ni O8'
_chemical_formula_weight 737.80
_space_group_IT_number 2
_symmetry_cell_setting triclinic
_symmetry_space_group_name_Hall '-P 1'
_symmetry_space_group_name_H-M 'P -1'
_atom_sites_solution_hydrogens geom
_atom_sites_solution_primary direct
_atom_sites_solution_secondary difmap
_audit_creation_method SHELXL-97
_cell_angle_alpha 112.4705(7)
_cell_angle_beta 106.8940(9)
_cell_angle_gamma 105.3617(8)
_cell_formula_units_Z 2
_cell_length_a 12.5278(2)
_cell_length_b 13.0415(2)
_cell_length_c 13.7119(3)
_cell_measurement_reflns_used 21787
_cell_measurement_temperature 293(2)
_cell_measurement_theta_max 27.485
_cell_measurement_theta_min 3.395
_cell_volume 1792.83(6)
_computing_cell_refinement 'HKL Scalepack (Otwinowski & Minor, 1997)'
_computing_data_collection 'KappaCCD (Nonius B. V., 1998)'
_computing_data_reduction 'HKL Denzo (Otwinowski & Minor, 1997) & maXus (Mackay et al., 1998)'
_computing_molecular_graphics 'Bruker SHELXTL V5.1 (Sheldrick, 1998)'
_computing_publication_material 'SHELXL-97 (Sheldrick, 1997)'
_computing_structure_refinement 'SHELXL-97 (Sheldrick, 1997)'
_computing_structure_solution 'SHELXS-97 (Sheldrick, 1990)'
_diffrn_ambient_temperature 293(2)
_diffrn_detector_area_resol_mean 0.76
_diffrn_measured_fraction_theta_full 0.985
_diffrn_measured_fraction_theta_max 0.985
_diffrn_measurement_device_type 'NONIUS KappaCCD'
_diffrn_measurement_method CCD
_diffrn_radiation_monochromator graphite
_diffrn_radiation_source 'fine-focus sealed tube'
_diffrn_radiation_type MoK\a
_diffrn_radiation_wavelength 0.71073
_diffrn_reflns_av_R_equivalents 0.0510
_diffrn_reflns_av_sigmaI/netI 0.0448
_diffrn_reflns_limit_h_max 16
_diffrn_reflns_limit_h_min -16
_diffrn_reflns_limit_k_max 16
_diffrn_reflns_limit_k_min -16
_diffrn_reflns_limit_l_max 17
_diffrn_reflns_limit_l_min -17
_diffrn_reflns_number 41396
_diffrn_reflns_theta_full 27.48
_diffrn_reflns_theta_max 27.48
_diffrn_reflns_theta_min 3.41
_exptl_absorpt_coefficient_mu 0.674
_exptl_absorpt_correction_T_max 0.860
_exptl_absorpt_correction_T_min 0.821
_exptl_absorpt_correction_type empirical
_exptl_absorpt_process_details '(Blessing, 1995, 1997)'
_exptl_crystal_colour green
_exptl_crystal_density_diffrn 1.367
_exptl_crystal_density_method 'not measured'
_exptl_crystal_description Block
_exptl_crystal_F_000 764
_exptl_crystal_size_max 0.35
_exptl_crystal_size_mid 0.35
_exptl_crystal_size_min 0.23
_refine_diff_density_max 0.773
_refine_diff_density_min -0.827
_refine_diff_density_rms 0.073
_refine_ls_extinction_coef 0.004(2)
_refine_ls_extinction_expression Fc^*^=kFc[1+0.001xFc^2^\l^3^/sin(2\q)]^-1/4^
_refine_ls_extinction_method SHELXL
_refine_ls_goodness_of_fit_ref 1.025
_refine_ls_hydrogen_treatment mixed
_refine_ls_matrix_type full
_refine_ls_number_parameters 445
_refine_ls_number_reflns 8101
_refine_ls_number_restraints 1
_refine_ls_restrained_S_all 1.123
_refine_ls_R_factor_all 0.0845
_refine_ls_R_factor_gt 0.0570
_refine_ls_shift/su_max 0.001
_refine_ls_shift/su_mean 0.000
_refine_ls_structure_factor_coef Fsqd
_refine_ls_weighting_details 'calc w=1/[\s^2^(Fo^2^)+(0.1076P)^2^+0.7472P] where P=(Fo^2^+2Fc^2^)/3'
_refine_ls_weighting_scheme calc
_refine_ls_wR_factor_gt 0.1583
_refine_ls_wR_factor_ref 0.1753
_reflns_number_gt 5915
_reflns_number_total 8101
_reflns_threshold_expression >2sigma(I)
_cod_data_source_file 1267-2497.cff
_cod_data_source_block last
_cod_depositor_comments
;
The following automatic conversions were performed:
'_symmetry_cell_setting' value 'TRICLINIC' changed to 'triclinic'
according to '/home/saulius/struct/CIF-dictionaries/cif_core.dic'
dictionary named 'cif_core.dic' version 2.4.1 from 2010-06-29.

Automatic conversion script
Id: cif_fix_enum 1555 2011-01-17 13:19:09Z saulius 
;
_cod_database_code 8102399

loop_
_symmetry_equiv_pos_as_xyz
'x, y, z'
'-x, -y, -z'

loop_
_atom_site_label
_atom_site_type_symbol
_atom_site_fract_x
_atom_site_fract_y
_atom_site_fract_z
_atom_site_U_iso_or_equiv
_atom_site_adp_type
_atom_site_occupancy
_atom_site_symmetry_multiplicity
_atom_site_calc_flag
_atom_site_refinement_flags
_atom_site_disorder_assembly
_atom_site_disorder_group
Ni1 Ni -0.05382(4) 0.12844(3) 0.20994(3) 0.03479(16) Uani 1 1 d . . .
Cl1 Cl -0.25189(16) 0.35884(15) 0.83518(14) 0.0969(5) Uani 1 1 d . . .
O1 O -0.0336(3) -0.0472(2) 0.1504(2) 0.0509(6) Uani 1 1 d . . .
O2 O -0.0731(2) 0.0340(2) 0.3002(2) 0.0467(6) Uani 1 1 d . . .
O3 O -0.2605(11) 0.2464(7) 0.7450(9) 0.261(5) Uani 1 1 d . . .
O4 O -0.2025(10) 0.3558(7) 0.9261(6) 0.264(6) Uani 1 1 d . . .
O5 O -0.3718(8) 0.3340(12) 0.8101(12) 0.292(7) Uani 1 1 d . . .
O6 O -0.2062(5) 0.4478(5) 0.8112(6) 0.145(2) Uani 1 1 d . . .
O7 O -0.4116(6) 0.0198(5) 0.7051(5) 0.155(2) Uani 1 1 d . . .
H7 H -0.3710 0.0884 0.7185 0.232 Uiso 1 1 calc R . .
N1 N -0.1113(4) -0.3733(3) 0.2627(4) 0.0720(11) Uani 1 1 d . . .
N2 N 0.1344(3) 0.2179(2) 0.2800(2) 0.0431(6) Uani 1 1 d . . .
N3 N 0.2975(3) 0.3153(3) 0.2652(3) 0.0614(9) Uani 1 1 d . . .
H3 H 0.3405 0.3511 0.2393 0.074 Uiso 1 1 calc R . .
N4 N -0.0897(2) 0.2694(2) 0.2953(2) 0.0371(6) Uani 1 1 d . . .
N5 N -0.1178(3) 0.4338(2) 0.3093(2) 0.0421(6) Uani 1 1 d . . .
H5 H -0.1203 0.4922 0.2953 0.051 Uiso 1 1 calc R . .
N6 N -0.2270(3) 0.0330(2) 0.0750(3) 0.0448(6) Uani 1 1 d . . .
N7 N -0.3537(3) -0.0178(3) -0.1040(3) 0.0621(9) Uani 1 1 d . . .
H7A H -0.3792 -0.0185 -0.1697 0.075 Uiso 1 1 calc R . .
N8 N -0.0346(3) 0.2210(2) 0.1036(2) 0.0391(6) Uani 1 1 d . . .
C1 C -0.1200(8) -0.1815(5) 0.3166(6) 0.124(3) Uani 1 1 d . . .
H1 H -0.1410 -0.1236 0.3618 0.149 Uiso 1 1 calc R . .
C2 C -0.1358(9) -0.2876(6) 0.3232(7) 0.144(4) Uani 1 1 d . . .
H2 H -0.1660 -0.2973 0.3750 0.173 Uiso 1 1 calc R . .
C3 C -0.0638(6) -0.3543(4) 0.1957(5) 0.0920(19) Uani 1 1 d . . .
H3A H -0.0418 -0.4132 0.1535 0.110 Uiso 1 1 calc R . .
C4 C -0.0436(6) -0.2508(4) 0.1833(5) 0.0890(18) Uani 1 1 d . . .
H4 H -0.0093 -0.2416 0.1337 0.107 Uiso 1 1 calc R . .
C5 C -0.0745(4) -0.1631(3) 0.2446(3) 0.0470(8) Uani 1 1 d . . .
C6 C -0.0584(3) -0.0516(3) 0.2315(3) 0.0421(7) Uani 1 1 d . . .
C7 C 0.2399(3) 0.2409(3) 0.3706(3) 0.0518(8) Uani 1 1 d . . .
C8 C 0.2530(4) 0.2114(5) 0.4590(4) 0.0694(12) Uani 1 1 d . . .
H8A H 0.1852 0.1693 0.4654 0.083 Uiso 1 1 calc R . .
C9 C 0.3724(5) 0.2478(6) 0.5372(5) 0.0994(19) Uani 1 1 d . . .
H9 H 0.3850 0.2320 0.5993 0.119 Uiso 1 1 calc R . .
C10 C 0.4734(5) 0.3069(8) 0.5259(6) 0.114(2) Uani 1 1 d . . .
H10 H 0.5519 0.3275 0.5792 0.137 Uiso 1 1 calc R . .
C11 C 0.4617(5) 0.3356(6) 0.4399(5) 0.1000(19) Uani 1 1 d . . .
H11 H 0.5301 0.3762 0.4333 0.120 Uiso 1 1 calc R . .
C12 C 0.3423(4) 0.3018(4) 0.3612(4) 0.0630(10) Uani 1 1 d . . .
C13 C 0.1742(3) 0.2623(3) 0.2193(3) 0.0451(8) Uani 1 1 d . . .
C14 C 0.0885(3) 0.2453(3) 0.1066(3) 0.0493(8) Uani 1 1 d . . .
H14A H 0.1189 0.3185 0.1011 0.059 Uiso 1 1 calc R . .
H14B H 0.0837 0.1771 0.0404 0.059 Uiso 1 1 calc R . .
C15 C -0.1471(3) 0.4128(3) 0.3915(3) 0.0388(7) Uani 1 1 d . . .
C16 C -0.1875(3) 0.4719(3) 0.4710(3) 0.0511(9) Uani 1 1 d . . .
H16 H -0.1994 0.5412 0.4772 0.061 Uiso 1 1 calc R . .
C17 C -0.2093(4) 0.4236(4) 0.5398(3) 0.0577(10) Uani 1 1 d . . .
H17 H -0.2365 0.4611 0.5940 0.069 Uiso 1 1 calc R . .
C18 C -0.1916(4) 0.3188(4) 0.5310(3) 0.0573(9) Uani 1 1 d . . .
H18 H -0.2061 0.2895 0.5801 0.069 Uiso 1 1 calc R . .
C19 C -0.1532(4) 0.2592(3) 0.4514(3) 0.0505(8) Uani 1 1 d . . .
H19 H -0.1435 0.1888 0.4442 0.061 Uiso 1 1 calc R . .
C20 C -0.1293(3) 0.3078(3) 0.3817(3) 0.0366(6) Uani 1 1 d . . .
C21 C -0.0846(3) 0.3468(3) 0.2554(3) 0.0373(7) Uani 1 1 d . . .
C22 C -0.0459(4) 0.3375(3) 0.1607(3) 0.0507(9) Uani 1 1 d . . .
H22A H 0.0328 0.4060 0.1938 0.061 Uiso 1 1 calc R . .
H22B H -0.1058 0.3430 0.1018 0.061 Uiso 1 1 calc R . .
C23 C -0.4219(4) -0.0870(4) -0.0708(4) 0.0634(11) Uani 1 1 d . . .
C24 C -0.5439(4) -0.1725(5) -0.1256(5) 0.0894(16) Uani 1 1 d . . .
H24 H -0.5978 -0.1947 -0.2007 0.107 Uiso 1 1 calc R . .
C25 C -0.5805(5) -0.2230(5) -0.0613(6) 0.0998(19) Uani 1 1 d . . .
H25 H -0.6612 -0.2814 -0.0955 0.120 Uiso 1 1 calc R . .
C26 C -0.5032(5) -0.1908(5) 0.0501(6) 0.0883(16) Uani 1 1 d . . .
H26 H -0.5329 -0.2269 0.0892 0.106 Uiso 1 1 calc R . .
C27 C -0.3814(4) -0.1051(4) 0.1055(5) 0.0671(11) Uani 1 1 d . . .
H27 H -0.3287 -0.0827 0.1811 0.081 Uiso 1 1 calc R . .
C28 C -0.3418(3) -0.0545(3) 0.0433(4) 0.0527(9) Uani 1 1 d . . .
C29 C -0.2398(3) 0.0514(3) -0.0147(3) 0.0471(8) Uani 1 1 d . . .
C30 C -0.1344(3) 0.1361(3) -0.0174(3) 0.0510(8) Uani 1 1 d . . .
H30A H -0.1033 0.0888 -0.0660 0.061 Uiso 1 1 calc R . .
H30B H -0.1625 0.1827 -0.0511 0.061 Uiso 1 1 calc R . .
C31 C -0.5256(12) -0.0248(13) 0.6222(11) 0.245(7) Uani 1 1 d . . .
H31A H -0.5614 0.0313 0.6464 0.367 Uiso 1 1 calc R . .
H31B H -0.5748 -0.1026 0.6107 0.367 Uiso 1 1 calc R . .
H31C H -0.5227 -0.0354 0.5500 0.367 Uiso 1 1 calc R . .
O1W O 0.4062(7) 0.4295(8) 0.1614(8) 0.210(3) Uani 1 1 d . . .
H1WB H 0.3813 0.3500 0.1136 0.315 Uiso 1 1 d RD . .
H1WA H 0.4609 0.4550 0.1369 0.315 Uiso 1 1 d RD . .

loop_
_atom_site_aniso_label
_atom_site_aniso_U_11
_atom_site_aniso_U_22
_atom_site_aniso_U_33
_atom_site_aniso_U_23
_atom_site_aniso_U_13
_atom_site_aniso_U_12
Ni1 0.0437(3) 0.0281(2) 0.0396(2) 0.02043(17) 0.02029(19) 0.01726(17)
Cl1 0.1086(11) 0.1013(10) 0.1035(10) 0.0787(9) 0.0473(9) 0.0331(8)
O1 0.0808(18) 0.0432(12) 0.0562(14) 0.0337(11) 0.0430(14) 0.0364(13)
O2 0.0735(17) 0.0381(12) 0.0512(13) 0.0294(11) 0.0369(13) 0.0335(12)
O3 0.418(15) 0.118(5) 0.267(10) 0.083(6) 0.230(11) 0.071(7)
O4 0.360(12) 0.181(6) 0.132(5) 0.113(5) -0.030(6) 0.049(7)
O5 0.172(7) 0.443(16) 0.532(18) 0.419(16) 0.218(10) 0.165(9)
O6 0.166(5) 0.122(4) 0.215(6) 0.125(4) 0.120(5) 0.055(3)
O7 0.165(5) 0.121(4) 0.102(3) 0.071(3) -0.007(3) 0.005(4)
N1 0.114(3) 0.0543(19) 0.093(3) 0.056(2) 0.061(3) 0.051(2)
N2 0.0465(16) 0.0417(14) 0.0449(15) 0.0229(12) 0.0212(13) 0.0203(12)
N3 0.0449(18) 0.072(2) 0.076(2) 0.0448(19) 0.0311(17) 0.0197(16)
N4 0.0449(15) 0.0305(12) 0.0430(14) 0.0225(11) 0.0211(12) 0.0174(11)
N5 0.0507(16) 0.0304(12) 0.0534(16) 0.0262(12) 0.0226(14) 0.0207(12)
N6 0.0451(16) 0.0362(14) 0.0513(16) 0.0258(13) 0.0172(13) 0.0133(12)
N7 0.056(2) 0.0557(19) 0.0531(18) 0.0272(16) 0.0060(16) 0.0142(16)
N8 0.0464(15) 0.0346(13) 0.0395(14) 0.0212(11) 0.0206(12) 0.0155(11)
C1 0.262(9) 0.099(4) 0.173(6) 0.111(4) 0.183(7) 0.134(5)
C2 0.302(11) 0.120(5) 0.218(8) 0.145(6) 0.226(8) 0.158(6)
C3 0.178(6) 0.064(3) 0.095(4) 0.057(3) 0.086(4) 0.080(4)
C4 0.175(6) 0.071(3) 0.101(4) 0.067(3) 0.098(4) 0.085(4)
C5 0.067(2) 0.0400(17) 0.0515(19) 0.0299(15) 0.0311(18) 0.0307(16)
C6 0.057(2) 0.0361(16) 0.0459(18) 0.0259(14) 0.0257(16) 0.0253(15)
C7 0.047(2) 0.054(2) 0.055(2) 0.0285(17) 0.0196(17) 0.0250(17)
C8 0.065(3) 0.094(3) 0.066(3) 0.051(3) 0.027(2) 0.042(3)
C9 0.078(4) 0.147(6) 0.082(4) 0.074(4) 0.021(3) 0.052(4)
C10 0.055(3) 0.175(7) 0.116(5) 0.097(5) 0.018(3) 0.040(4)
C11 0.048(3) 0.141(5) 0.108(4) 0.077(4) 0.020(3) 0.029(3)
C12 0.043(2) 0.077(3) 0.067(3) 0.039(2) 0.0201(19) 0.0217(19)
C13 0.0464(19) 0.0422(17) 0.0525(19) 0.0262(15) 0.0243(16) 0.0199(15)
C14 0.052(2) 0.054(2) 0.0507(19) 0.0305(17) 0.0295(17) 0.0206(16)
C15 0.0358(16) 0.0303(14) 0.0435(17) 0.0158(13) 0.0136(14) 0.0132(12)
C16 0.048(2) 0.0406(17) 0.059(2) 0.0175(16) 0.0229(17) 0.0214(15)
C17 0.053(2) 0.060(2) 0.052(2) 0.0166(18) 0.0294(18) 0.0223(18)
C18 0.063(2) 0.057(2) 0.054(2) 0.0281(18) 0.0333(19) 0.0197(19)
C19 0.063(2) 0.0441(18) 0.052(2) 0.0285(16) 0.0294(18) 0.0214(16)
C20 0.0370(16) 0.0303(14) 0.0397(16) 0.0166(12) 0.0154(13) 0.0133(12)
C21 0.0414(17) 0.0291(14) 0.0439(17) 0.0208(13) 0.0175(14) 0.0157(12)
C22 0.077(3) 0.0368(17) 0.060(2) 0.0345(16) 0.040(2) 0.0287(17)
C23 0.046(2) 0.049(2) 0.075(3) 0.029(2) 0.012(2) 0.0124(17)
C24 0.051(3) 0.076(3) 0.097(4) 0.037(3) 0.003(3) 0.009(2)
C25 0.045(3) 0.079(3) 0.135(5) 0.047(4) 0.021(3) 0.002(2)
C26 0.059(3) 0.079(3) 0.127(5) 0.061(3) 0.042(3) 0.015(2)
C27 0.054(2) 0.059(2) 0.090(3) 0.043(2) 0.032(2) 0.0149(19)
C28 0.0419(19) 0.0407(18) 0.068(2) 0.0255(17) 0.0203(18) 0.0134(15)
C29 0.047(2) 0.0401(17) 0.0472(19) 0.0231(15) 0.0124(16) 0.0160(15)
C30 0.055(2) 0.0500(19) 0.0434(18) 0.0287(16) 0.0162(16) 0.0144(16)
C31 0.212(14) 0.221(14) 0.155(10) 0.073(9) -0.007(9) 0.020(11)
O1W 0.188(7) 0.267(9) 0.298(9) 0.219(8) 0.157(7) 0.089(6)

loop_
_atom_type_symbol
_atom_type_description
_atom_type_scat_dispersion_real
_atom_type_scat_dispersion_imag
_atom_type_scat_source
C C 0.0033 0.0016 'International Tables Vol C Tables 4.2.6.8 and 6.1.1.4'
H H 0.0000 0.0000 'International Tables Vol C Tables 4.2.6.8 and 6.1.1.4'
N N 0.0061 0.0033 'International Tables Vol C Tables 4.2.6.8 and 6.1.1.4'
O O 0.0106 0.0060 'International Tables Vol C Tables 4.2.6.8 and 6.1.1.4'
Ni Ni 0.3393 1.1124 'International Tables Vol C Tables 4.2.6.8 and 6.1.1.4'
Cl Cl 0.1484 0.1585 'International Tables Vol C Tables 4.2.6.8 and 6.1.1.4'

loop_
_geom_angle_atom_site_label_1
_geom_angle_atom_site_label_2
_geom_angle_atom_site_label_3
_geom_angle
_geom_angle_site_symmetry_1
_geom_angle_site_symmetry_3
_geom_angle_publ_flag
N4 Ni1 N6 93.04(11) . . ?
N4 Ni1 N2 99.37(11) . . ?
N6 Ni1 N2 153.40(12) . . ?
N4 Ni1 O2 101.21(9) . . ?
N6 Ni1 O2 98.90(11) . . ?
N2 Ni1 O2 101.61(11) . . ?
N4 Ni1 O1 162.07(10) . . ?
N6 Ni1 O1 87.59(11) . . ?
N2 Ni1 O1 87.66(10) . . ?
O2 Ni1 O1 61.07(8) . . ?
N4 Ni1 N8 81.83(10) . . ?
N6 Ni1 N8 79.72(10) . . ?
N2 Ni1 N8 78.89(10) . . ?
O2 Ni1 N8 176.76(9) . . ?
O1 Ni1 N8 115.85(9) . . ?
N4 Ni1 C6 131.63(10) . . ?
N6 Ni1 C6 92.65(11) . . ?
N2 Ni1 C6 96.41(11) . . ?
O2 Ni1 C6 30.58(10) . . ?
O1 Ni1 C6 30.53(10) . . ?
N8 Ni1 C6 146.29(10) . . ?
O4 Cl1 O6 126.2(5) . . ?
O4 Cl1 O5 109.2(7) . . ?
O6 Cl1 O5 108.7(4) . . ?
O4 Cl1 O3 101.7(6) . . ?
O6 Cl1 O3 105.9(4) . . ?
O5 Cl1 O3 102.4(8) . . ?
C6 O1 Ni1 85.03(18) . . ?
C6 O2 Ni1 92.28(18) . . ?
C31 O7 H7 109.5 . . ?
C2 N1 C3 116.3(4) . . ?
C13 N2 C7 105.3(3) . . ?
C13 N2 Ni1 114.6(2) . . ?
C7 N2 Ni1 139.8(2) . . ?
C13 N3 C12 107.2(3) . . ?
C13 N3 H3 126.4 . . ?
C12 N3 H3 126.4 . . ?
C21 N4 C20 106.0(2) . . ?
C21 N4 Ni1 114.9(2) . . ?
C20 N4 Ni1 138.8(2) . . ?
C21 N5 C15 107.6(2) . . ?
C21 N5 H5 126.2 . . ?
C15 N5 H5 126.2 . . ?
C29 N6 C28 105.7(3) . . ?
C29 N6 Ni1 115.0(2) . . ?
C28 N6 Ni1 139.2(3) . . ?
C29 N7 C23 107.3(3) . . ?
C29 N7 H7A 126.3 . . ?
C23 N7 H7A 126.3 . . ?
C14 N8 C30 111.8(3) . . ?
C14 N8 C22 110.9(3) . . ?
C30 N8 C22 112.2(3) . . ?
C14 N8 Ni1 107.4(2) . . ?
C30 N8 Ni1 107.23(19) . . ?
C22 N8 Ni1 106.99(18) . . ?
C5 C1 C2 119.5(4) . . ?
C5 C1 H1 120.3 . . ?
C2 C1 H1 120.3 . . ?
N1 C2 C1 124.5(5) . . ?
N1 C2 H2 117.7 . . ?
C1 C2 H2 117.7 . . ?
N1 C3 C4 123.7(4) . . ?
N1 C3 H3A 118.2 . . ?
C4 C3 H3A 118.2 . . ?
C5 C4 C3 119.2(4) . . ?
C5 C4 H4 120.4 . . ?
C3 C4 H4 120.4 . . ?
C1 C5 C4 116.8(4) . . ?
C1 C5 C6 121.9(3) . . ?
C4 C5 C6 121.4(3) . . ?
O2 C6 O1 121.5(3) . . ?
O2 C6 C5 119.1(3) . . ?
O1 C6 C5 119.4(3) . . ?
O2 C6 Ni1 57.15(15) . . ?
O1 C6 Ni1 64.45(16) . . ?
C5 C6 Ni1 173.9(3) . . ?
C8 C7 C12 120.9(4) . . ?
C8 C7 N2 130.4(4) . . ?
C12 C7 N2 108.7(3) . . ?
C9 C8 C7 116.5(5) . . ?
C9 C8 H8A 121.8 . . ?
C7 C8 H8A 121.8 . . ?
C10 C9 C8 122.0(5) . . ?
C10 C9 H9 119.0 . . ?
C8 C9 H9 119.0 . . ?
C11 C10 C9 122.0(5) . . ?
C11 C10 H10 119.0 . . ?
C9 C10 H10 119.0 . . ?
C10 C11 C12 117.0(5) . . ?
C10 C11 H11 121.5 . . ?
C12 C11 H11 121.5 . . ?
N3 C12 C7 106.1(3) . . ?
N3 C12 C11 132.3(4) . . ?
C7 C12 C11 121.6(4) . . ?
N2 C13 N3 112.7(3) . . ?
N2 C13 C14 122.3(3) . . ?
N3 C13 C14 124.8(3) . . ?
N8 C14 C13 108.8(3) . . ?
N8 C14 H14A 109.9 . . ?
C13 C14 H14A 109.9 . . ?
N8 C14 H14B 109.9 . . ?
C13 C14 H14B 109.9 . . ?
H14A C14 H14B 108.3 . . ?
N5 C15 C16 133.0(3) . . ?
N5 C15 C20 105.4(3) . . ?
C16 C15 C20 121.6(3) . . ?
C17 C16 C15 117.0(3) . . ?
C17 C16 H16 121.5 . . ?
C15 C16 H16 121.5 . . ?
C16 C17 C18 121.9(3) . . ?
C16 C17 H17 119.1 . . ?
C18 C17 H17 119.1 . . ?
C19 C18 C17 121.3(4) . . ?
C19 C18 H18 119.4 . . ?
C17 C18 H18 119.4 . . ?
C18 C19 C20 117.6(3) . . ?
C18 C19 H19 121.2 . . ?
C20 C19 H19 121.2 . . ?
N4 C20 C19 131.0(3) . . ?
N4 C20 C15 108.4(3) . . ?
C19 C20 C15 120.7(3) . . ?
N4 C21 N5 112.7(3) . . ?
N4 C21 C22 123.1(3) . . ?
N5 C21 C22 124.2(3) . . ?
C21 C22 N8 112.4(2) . . ?
C21 C22 H22A 109.1 . . ?
N8 C22 H22A 109.1 . . ?
C21 C22 H22B 109.1 . . ?
N8 C22 H22B 109.1 . . ?
H22A C22 H22B 107.9 . . ?
N7 C23 C24 133.0(5) . . ?
N7 C23 C28 105.9(3) . . ?
C24 C23 C28 121.1(4) . . ?
C23 C24 C25 116.0(5) . . ?
C23 C24 H24 122.0 . . ?
C25 C24 H24 122.0 . . ?
C26 C25 C24 123.1(5) . . ?
C26 C25 H25 118.4 . . ?
C24 C25 H25 118.4 . . ?
C25 C26 C27 121.1(5) . . ?
C25 C26 H26 119.4 . . ?
C27 C26 H26 119.4 . . ?
C28 C27 C26 117.1(5) . . ?
C28 C27 H27 121.4 . . ?
C26 C27 H27 121.4 . . ?
C27 C28 N6 130.4(4) . . ?
C27 C28 C23 121.5(4) . . ?
N6 C28 C23 108.1(3) . . ?
N6 C29 N7 113.0(3) . . ?
N6 C29 C30 122.3(3) . . ?
N7 C29 C30 124.6(3) . . ?
N8 C30 C29 109.8(3) . . ?
N8 C30 H30A 109.7 . . ?
C29 C30 H30A 109.7 . . ?
N8 C30 H30B 109.7 . . ?
C29 C30 H30B 109.7 . . ?
H30A C30 H30B 108.2 . . ?
O7 C31 H31A 109.5 . . ?
O7 C31 H31B 109.5 . . ?
H31A C31 H31B 109.5 . . ?
O7 C31 H31C 109.5 . . ?
H31A C31 H31C 109.5 . . ?
H31B C31 H31C 109.5 . . ?
H1WB O1W H1WA 95.2 . . ?

loop_
_geom_bond_atom_site_label_1
_geom_bond_atom_site_label_2
_geom_bond_distance
_geom_bond_site_symmetry_2
_geom_bond_publ_flag
Ni1 N4 2.013(2) . ?
Ni1 N6 2.039(3) . ?
Ni1 N2 2.052(3) . ?
Ni1 O2 2.071(2) . ?
Ni1 O1 2.231(2) . ?
Ni1 N8 2.244(3) . ?
Ni1 C6 2.464(3) . ?
Cl1 O4 1.242(5) . ?
Cl1 O6 1.353(4) . ?
Cl1 O5 1.355(7) . ?
Cl1 O3 1.464(8) . ?
O1 C6 1.256(4) . ?
O2 C6 1.254(4) . ?
O7 C31 1.335(12) . ?
O7 H7 0.8200 . ?
N1 C2 1.285(6) . ?
N1 C3 1.293(6) . ?
N2 C13 1.316(4) . ?
N2 C7 1.391(5) . ?
N3 C13 1.341(5) . ?
N3 C12 1.371(5) . ?
N3 H3 0.8600 . ?
N4 C21 1.315(4) . ?
N4 C20 1.387(4) . ?
N5 C21 1.340(4) . ?
N5 C15 1.379(4) . ?
N5 H5 0.8600 . ?
N6 C29 1.314(4) . ?
N6 C28 1.395(4) . ?
N7 C29 1.345(5) . ?
N7 C23 1.372(6) . ?
N7 H7A 0.8600 . ?
N8 C14 1.474(4) . ?
N8 C30 1.482(4) . ?
N8 C22 1.487(4) . ?
C1 C5 1.339(6) . ?
C1 C2 1.387(6) . ?
C1 H1 0.9300 . ?
C2 H2 0.9300 . ?
C3 C4 1.392(6) . ?
C3 H3A 0.9300 . ?
C4 C5 1.362(5) . ?
C4 H4 0.9300 . ?
C5 C6 1.501(4) . ?
C7 C8 1.385(6) . ?
C7 C12 1.388(6) . ?
C8 C9 1.384(7) . ?
C8 H8A 0.9300 . ?
C9 C10 1.382(8) . ?
C9 H9 0.9300 . ?
C10 C11 1.349(8) . ?
C10 H10 0.9300 . ?
C11 C12 1.394(6) . ?
C11 H11 0.9300 . ?
C13 C14 1.496(5) . ?
C14 H14A 0.9700 . ?
C14 H14B 0.9700 . ?
C15 C16 1.388(5) . ?
C15 C20 1.407(4) . ?
C16 C17 1.369(6) . ?
C16 H16 0.9300 . ?
C17 C18 1.408(6) . ?
C17 H17 0.9300 . ?
C18 C19 1.372(5) . ?
C18 H18 0.9300 . ?
C19 C20 1.390(5) . ?
C19 H19 0.9300 . ?
C21 C22 1.487(5) . ?
C22 H22A 0.9700 . ?
C22 H22B 0.9700 . ?
C23 C24 1.390(6) . ?
C23 C28 1.410(6) . ?
C24 C25 1.393(8) . ?
C24 H24 0.9300 . ?
C25 C26 1.371(9) . ?
C25 H25 0.9300 . ?
C26 C27 1.389(6) . ?
C26 H26 0.9300 . ?
C27 C28 1.383(6) . ?
C27 H27 0.9300 . ?
C29 C30 1.501(5) . ?
C30 H30A 0.9700 . ?
C30 H30B 0.9700 . ?
C31 H31A 0.9600 . ?
C31 H31B 0.9600 . ?
C31 H31C 0.9600 . ?
O1W H1WB 0.8899 . ?
O1W H1WA 0.8900 . ?

loop_
_geom_torsion_atom_site_label_1
_geom_torsion_atom_site_label_2
_geom_torsion_atom_site_label_3
_geom_torsion_atom_site_label_4
_geom_torsion
_geom_torsion_site_symmetry_1
_geom_torsion_site_symmetry_2
_geom_torsion_site_symmetry_3
_geom_torsion_site_symmetry_4
_geom_torsion_publ_flag
N4 Ni1 O1 C6 -6.9(5) . . . . ?
N6 Ni1 O1 C6 -99.4(2) . . . . ?
N2 Ni1 O1 C6 106.8(2) . . . . ?
O2 Ni1 O1 C6 2.2(2) . . . . ?
N8 Ni1 O1 C6 -176.7(2) . . . . ?
N4 Ni1 O2 C6 175.0(2) . . . . ?
N6 Ni1 O2 C6 80.0(2) . . . . ?
N2 Ni1 O2 C6 -82.9(2) . . . . ?
O1 Ni1 O2 C6 -2.2(2) . . . . ?
N8 Ni1 O2 C6 15.5(19) . . . . ?
N4 Ni1 N2 C13 -91.9(2) . . . . ?
N6 Ni1 N2 C13 24.8(4) . . . . ?
O2 Ni1 N2 C13 164.5(2) . . . . ?
O1 Ni1 N2 C13 104.6(2) . . . . ?
N8 Ni1 N2 C13 -12.3(2) . . . . ?
C6 Ni1 N2 C13 133.9(2) . . . . ?
N4 Ni1 N2 C7 94.6(4) . . . . ?
N6 Ni1 N2 C7 -148.7(3) . . . . ?
O2 Ni1 N2 C7 -9.0(4) . . . . ?
O1 Ni1 N2 C7 -68.8(4) . . . . ?
N8 Ni1 N2 C7 174.3(4) . . . . ?
C6 Ni1 N2 C7 -39.5(4) . . . . ?
N6 Ni1 N4 C21 -80.0(2) . . . . ?
N2 Ni1 N4 C21 76.4(2) . . . . ?
O2 Ni1 N4 C21 -179.7(2) . . . . ?
O1 Ni1 N4 C21 -171.5(3) . . . . ?
N8 Ni1 N4 C21 -0.8(2) . . . . ?
C6 Ni1 N4 C21 -176.2(2) . . . . ?
N6 Ni1 N4 C20 93.2(3) . . . . ?
N2 Ni1 N4 C20 -110.4(3) . . . . ?
O2 Ni1 N4 C20 -6.5(3) . . . . ?
O1 Ni1 N4 C20 1.6(6) . . . . ?
N8 Ni1 N4 C20 172.3(3) . . . . ?
C6 Ni1 N4 C20 -3.1(4) . . . . ?
N4 Ni1 N6 C29 92.6(3) . . . . ?
N2 Ni1 N6 C29 -25.4(4) . . . . ?
O2 Ni1 N6 C29 -165.5(2) . . . . ?
O1 Ni1 N6 C29 -105.3(2) . . . . ?
N8 Ni1 N6 C29 11.5(2) . . . . ?
C6 Ni1 N6 C29 -135.4(3) . . . . ?
N4 Ni1 N6 C28 -91.1(4) . . . . ?
N2 Ni1 N6 C28 150.9(3) . . . . ?
O2 Ni1 N6 C28 10.7(4) . . . . ?
O1 Ni1 N6 C28 71.0(4) . . . . ?
N8 Ni1 N6 C28 -172.2(4) . . . . ?
C6 Ni1 N6 C28 40.8(4) . . . . ?
N4 Ni1 N8 C14 124.6(2) . . . . ?
N6 Ni1 N8 C14 -140.8(2) . . . . ?
N2 Ni1 N8 C14 23.3(2) . . . . ?
O2 Ni1 N8 C14 -75.8(18) . . . . ?
O1 Ni1 N8 C14 -58.6(2) . . . . ?
C6 Ni1 N8 C14 -61.6(3) . . . . ?
N4 Ni1 N8 C30 -115.0(2) . . . . ?
N6 Ni1 N8 C30 -20.4(2) . . . . ?
N2 Ni1 N8 C30 143.7(2) . . . . ?
O2 Ni1 N8 C30 44.6(18) . . . . ?
O1 Ni1 N8 C30 61.8(2) . . . . ?
C6 Ni1 N8 C30 58.8(3) . . . . ?
N4 Ni1 N8 C22 5.5(2) . . . . ?
N6 Ni1 N8 C22 100.1(2) . . . . ?
N2 Ni1 N8 C22 -95.8(2) . . . . ?
O2 Ni1 N8 C22 165.1(17) . . . . ?
O1 Ni1 N8 C22 -177.7(2) . . . . ?
C6 Ni1 N8 C22 179.3(2) . . . . ?
C3 N1 C2 C1 3.3(13) . . . . ?
C5 C1 C2 N1 -1.2(14) . . . . ?
C2 N1 C3 C4 -2.8(10) . . . . ?
N1 C3 C4 C5 0.3(10) . . . . ?
C2 C1 C5 C4 -1.4(11) . . . . ?
C2 C1 C5 C6 178.4(7) . . . . ?
C3 C4 C5 C1 1.8(9) . . . . ?
C3 C4 C5 C6 -178.0(5) . . . . ?
Ni1 O2 C6 O1 4.0(4) . . . . ?
Ni1 O2 C6 C5 -174.3(3) . . . . ?
Ni1 O1 C6 O2 -3.7(3) . . . . ?
Ni1 O1 C6 C5 174.6(3) . . . . ?
C1 C5 C6 O2 9.2(7) . . . . ?
C4 C5 C6 O2 -171.0(4) . . . . ?
C1 C5 C6 O1 -169.1(5) . . . . ?
C4 C5 C6 O1 10.7(6) . . . . ?
C1 C5 C6 Ni1 -42(3) . . . . ?
C4 C5 C6 Ni1 138(2) . . . . ?
N4 Ni1 C6 O2 -6.6(3) . . . . ?
N6 Ni1 C6 O2 -103.1(2) . . . . ?
N2 Ni1 C6 O2 102.0(2) . . . . ?
O1 Ni1 C6 O2 176.2(3) . . . . ?
N8 Ni1 C6 O2 -178.44(19) . . . . ?
N4 Ni1 C6 O1 177.15(19) . . . . ?
N6 Ni1 C6 O1 80.7(2) . . . . ?
N2 Ni1 C6 O1 -74.2(2) . . . . ?
O2 Ni1 C6 O1 -176.2(3) . . . . ?
N8 Ni1 C6 O1 5.3(3) . . . . ?
N4 Ni1 C6 C5 47(2) . . . . ?
N6 Ni1 C6 C5 -49(2) . . . . ?
N2 Ni1 C6 C5 156(2) . . . . ?
O2 Ni1 C6 C5 54(2) . . . . ?
O1 Ni1 C6 C5 -130(2) . . . . ?
N8 Ni1 C6 C5 -124(2) . . . . ?
C13 N2 C7 C8 -178.1(4) . . . . ?
Ni1 N2 C7 C8 -4.3(7) . . . . ?
C13 N2 C7 C12 0.8(4) . . . . ?
Ni1 N2 C7 C12 174.7(3) . . . . ?
C12 C7 C8 C9 1.2(7) . . . . ?
N2 C7 C8 C9 -179.9(5) . . . . ?
C7 C8 C9 C10 -2.1(9) . . . . ?
C8 C9 C10 C11 1.9(12) . . . . ?
C9 C10 C11 C12 -0.7(11) . . . . ?
C13 N3 C12 C7 -1.2(5) . . . . ?
C13 N3 C12 C11 178.2(6) . . . . ?
C8 C7 C12 N3 179.3(4) . . . . ?
N2 C7 C12 N3 0.2(5) . . . . ?
C8 C7 C12 C11 -0.1(7) . . . . ?
N2 C7 C12 C11 -179.2(5) . . . . ?
C10 C11 C12 N3 -179.4(6) . . . . ?
C10 C11 C12 C7 -0.2(9) . . . . ?
C7 N2 C13 N3 -1.6(4) . . . . ?
Ni1 N2 C13 N3 -177.3(2) . . . . ?
C7 N2 C13 C14 174.0(3) . . . . ?
Ni1 N2 C13 C14 -1.7(4) . . . . ?
C12 N3 C13 N2 1.8(4) . . . . ?
C12 N3 C13 C14 -173.7(4) . . . . ?
C30 N8 C14 C13 -146.4(3) . . . . ?
C22 N8 C14 C13 87.6(3) . . . . ?
Ni1 N8 C14 C13 -29.0(3) . . . . ?
N2 C13 C14 N8 22.6(4) . . . . ?
N3 C13 C14 N8 -162.3(3) . . . . ?
C21 N5 C15 C16 -179.5(4) . . . . ?
C21 N5 C15 C20 -0.2(3) . . . . ?
N5 C15 C16 C17 179.3(4) . . . . ?
C20 C15 C16 C17 0.1(5) . . . . ?
C15 C16 C17 C18 0.0(6) . . . . ?
C16 C17 C18 C19 -1.0(6) . . . . ?
C17 C18 C19 C20 1.6(6) . . . . ?
C21 N4 C20 C19 178.6(4) . . . . ?
Ni1 N4 C20 C19 5.1(6) . . . . ?
C21 N4 C20 C15 -0.3(3) . . . . ?
Ni1 N4 C20 C15 -173.8(2) . . . . ?
C18 C19 C20 N4 179.7(3) . . . . ?
C18 C19 C20 C15 -1.5(5) . . . . ?
N5 C15 C20 N4 0.3(3) . . . . ?
C16 C15 C20 N4 179.7(3) . . . . ?
N5 C15 C20 C19 -178.7(3) . . . . ?
C16 C15 C20 C19 0.6(5) . . . . ?
C20 N4 C21 N5 0.2(4) . . . . ?
Ni1 N4 C21 N5 175.5(2) . . . . ?
C20 N4 C21 C22 -179.9(3) . . . . ?
Ni1 N4 C21 C22 -4.6(4) . . . . ?
C15 N5 C21 N4 0.0(4) . . . . ?
C15 N5 C21 C22 -179.9(3) . . . . ?
N4 C21 C22 N8 9.7(5) . . . . ?
N5 C21 C22 N8 -170.5(3) . . . . ?
C14 N8 C22 C21 -125.6(3) . . . . ?
C30 N8 C22 C21 108.6(3) . . . . ?
Ni1 N8 C22 C21 -8.7(4) . . . . ?
C29 N7 C23 C24 179.1(5) . . . . ?
C29 N7 C23 C28 0.1(4) . . . . ?
N7 C23 C24 C25 -179.0(5) . . . . ?
C28 C23 C24 C25 -0.1(8) . . . . ?
C23 C24 C25 C26 0.8(9) . . . . ?
C24 C25 C26 C27 -0.6(10) . . . . ?
C25 C26 C27 C28 -0.2(8) . . . . ?
C26 C27 C28 N6 179.5(4) . . . . ?
C26 C27 C28 C23 0.9(6) . . . . ?
C29 N6 C28 C27 -178.1(4) . . . . ?
Ni1 N6 C28 C27 5.4(7) . . . . ?
C29 N6 C28 C23 0.6(4) . . . . ?
Ni1 N6 C28 C23 -175.9(3) . . . . ?
N7 C23 C28 C27 178.4(4) . . . . ?
C24 C23 C28 C27 -0.7(7) . . . . ?
N7 C23 C28 N6 -0.5(4) . . . . ?
C24 C23 C28 N6 -179.6(4) . . . . ?
C28 N6 C29 N7 -0.5(4) . . . . ?
Ni1 N6 C29 N7 176.9(2) . . . . ?
C28 N6 C29 C30 -177.3(3) . . . . ?
Ni1 N6 C29 C30 0.2(4) . . . . ?
C23 N7 C29 N6 0.2(5) . . . . ?
C23 N7 C29 C30 176.9(4) . . . . ?
C14 N8 C30 C29 142.4(3) . . . . ?
C22 N8 C30 C29 -92.2(3) . . . . ?
Ni1 N8 C30 C29 24.9(3) . . . . ?
N6 C29 C30 N8 -18.8(5) . . . . ?
N7 C29 C30 N8 164.9(3) . . . . ?
